data_7112723
loop_
_publ_author_name
'Medda, Federico'
'Joseph, Thomas L.'
'Pirrie, Lisa'
'Higgins, Maureen'
'Slawin, Alexandra M. Z.'
'Lain, Sonia'
'Verma, Chandra'
'Westwood, Nicholas J.'

_publ_section_title
;
 N1-Benzyl substituted cambinol analogues as isozyme selective inhibitors
 of the sirtuin family of protein deacetylases
;
_journal_issue 7
_journal_name_full MedChemComm
_journal_page_first 611
_journal_paper_doi 10.1039/c1md00023c
_journal_volume 2
_journal_year 2011
_chemical_formula_moiety 'C29 H24 N2 O2 S'
_chemical_formula_sum 'C29 H24 N2 O2 S'
_chemical_formula_weight 464.56
_chemical_name_systematic
;
?
;
_space_group_IT_number 2
_symmetry_cell_setting triclinic
_symmetry_space_group_name_Hall '-P 1'
_symmetry_space_group_name_H-M 'P -1'
_atom_sites_solution_hydrogens geom
_atom_sites_solution_primary direct
_atom_sites_solution_secondary difmap
_audit_creation_method SHELXL-97
_cell_angle_alpha 78.20(3)
_cell_angle_beta 67.70(2)
_cell_angle_gamma 87.07(3)
_cell_formula_units_Z 2
_cell_length_a 10.002(2)
_cell_length_b 10.640(3)
_cell_length_c 12.1261(18)
_cell_measurement_reflns_used 4141
_cell_measurement_temperature 93(2)
_cell_measurement_theta_max 28.8
_cell_measurement_theta_min 2.0
_cell_volume 1168.2(5)
_computing_cell_refinement 'CrystalClear (Rigaku Corp., 2004)'
_computing_data_collection 'CrystalClear (Rigaku Corp., 2004)'
_computing_data_reduction 'CrystalClear (Rigaku Corp., 2004)'
_computing_molecular_graphics 'Bruker SHELXTL'
_computing_publication_material 'Bruker SHELXTL'
_computing_structure_refinement 'SHELXL-97 (Sheldrick, 1997)'
_computing_structure_solution 'SHELXS-97 (Sheldrick, 1990)'
_diffrn_ambient_temperature 93(2)
_diffrn_measured_fraction_theta_full 0.970
_diffrn_measured_fraction_theta_max 0.966
_diffrn_measurement_device_type CCD
_diffrn_measurement_method '\w and \f scans'
_diffrn_radiation_monochromator confocal
_diffrn_radiation_source 'rotating anode'
_diffrn_radiation_type MoK\a
_diffrn_radiation_wavelength 0.71073
_diffrn_reflns_av_R_equivalents 0.0282
_diffrn_reflns_av_sigmaI/netI 0.0581
_diffrn_reflns_limit_h_max 12
_diffrn_reflns_limit_h_min -11
_diffrn_reflns_limit_k_max 12
_diffrn_reflns_limit_k_min -12
_diffrn_reflns_limit_l_max 14
_diffrn_reflns_limit_l_min -10
_diffrn_reflns_number 7503
_diffrn_reflns_theta_full 25.00
_diffrn_reflns_theta_max 25.35
_diffrn_reflns_theta_min 1.96
_exptl_absorpt_coefficient_mu 0.169
_exptl_absorpt_correction_T_max 1.000
_exptl_absorpt_correction_T_min 0.792
_exptl_absorpt_correction_type multi-scan
_exptl_absorpt_process_details 'Jacobson, R. (1998) Private communication'
_exptl_crystal_colour Colorless
_exptl_crystal_density_diffrn 1.321
_exptl_crystal_density_method 'not measured'
_exptl_crystal_description Prism
_exptl_crystal_F_000 488
_exptl_crystal_size_max 0.12
_exptl_crystal_size_mid 0.10
_exptl_crystal_size_min 0.10
_refine_diff_density_max 0.235
_refine_diff_density_min -0.286
_refine_diff_density_rms 0.049
_refine_ls_extinction_method none
_refine_ls_goodness_of_fit_ref 0.951
_refine_ls_hydrogen_treatment mixed
_refine_ls_matrix_type full
_refine_ls_number_parameters 312
_refine_ls_number_reflns 4122
_refine_ls_number_restraints 1
_refine_ls_restrained_S_all 0.951
_refine_ls_R_factor_all 0.0544
_refine_ls_R_factor_gt 0.0425
_refine_ls_shift/su_max 0.001
_refine_ls_shift/su_mean 0.000
_refine_ls_structure_factor_coef Fsqd
_refine_ls_weighting_details 'calc w=1/[\s^2^(Fo^2^)+(0.0612P)^2^+0.1497P] where P=(Fo^2^+2Fc^2^)/3'
_refine_ls_weighting_scheme calc
_refine_ls_wR_factor_gt 0.0997
_refine_ls_wR_factor_ref 0.1082
_reflns_number_gt 3376
_reflns_number_total 4122
_reflns_threshold_expression >2sigma(I)
_cod_data_source_file c1md00023c.txt
_cod_data_source_block 4iv
_cod_depositor_comments
;
The following automatic conversions were performed:

'_symmetry_cell_setting' value 'Triclinic' changed to 'triclinic'
according to
/usr/data/users/saulius/automatic-downloads/retrospective/RSC/lib/dictionaries/cif_core.dic
dictionary named 'cif_core.dic' version 2.4.2 from 2011-04-26.

Automatic conversion script
Id: cif_fix_values 2281 2013-09-26 08:29:07Z andrius 
;
_cod_original_sg_symbol_H-M P-1
_cod_database_code 7112723

loop_
_symmetry_equiv_pos_as_xyz
'x, y, z'
'-x, -y, -z'

loop_
_atom_site_label
_atom_site_type_symbol
_atom_site_fract_x
_atom_site_fract_y
_atom_site_fract_z
_atom_site_U_iso_or_equiv
_atom_site_adp_type
_atom_site_occupancy
_atom_site_symmetry_multiplicity
_atom_site_calc_flag
_atom_site_refinement_flags
N1 N 0.69611(15) 0.25548(12) 0.17883(11) 0.0184(3) Uani 1 1 d .
C2 C 0.76383(19) 0.21811(16) 0.06891(14) 0.0199(4) Uani 1 1 d .
S2 S 0.73693(5) 0.28348(5) -0.05709(4) 0.03001(16) Uani 1 1 d .
N3 N 0.85781(16) 0.12102(13) 0.06870(12) 0.0195(3) Uani 1 1 d D
H3N H 0.908(2) 0.0922(18) -0.0035(15) 0.042(6) Uiso 1 1 d D
C4 C 0.89558(18) 0.06047(15) 0.16433(14) 0.0183(4) Uani 1 1 d .
O4 O 0.98632(14) -0.02380(11) 0.14864(10) 0.0262(3) Uani 1 1 d .
C5 C 0.82147(18) 0.10335(15) 0.27861(14) 0.0172(4) Uani 1 1 d .
C6 C 0.72328(18) 0.19671(15) 0.28298(14) 0.0171(4) Uani 1 1 d .
C1' C 0.63411(19) 0.24038(15) 0.39831(14) 0.0179(4) Uani 1 1 d .
C2' C 0.5024(2) 0.17716(17) 0.47254(15) 0.0251(4) Uani 1 1 d .
H2'A H 0.4707 0.1072 0.4500 0.030 Uiso 1 1 calc R
C3' C 0.4174(2) 0.21638(18) 0.57948(16) 0.0295(5) Uani 1 1 d .
H3'A H 0.3270 0.1739 0.6294 0.035 Uiso 1 1 calc R
C4' C 0.4639(2) 0.31701(17) 0.61361(15) 0.0272(5) Uani 1 1 d .
H4'A H 0.4061 0.3430 0.6873 0.033 Uiso 1 1 calc R
C5' C 0.5950(2) 0.37985(17) 0.53987(15) 0.0244(4) Uani 1 1 d .
H5'A H 0.6267 0.4490 0.5634 0.029 Uiso 1 1 calc R
C6' C 0.68026(19) 0.34281(16) 0.43213(15) 0.0221(4) Uani 1 1 d .
H6'A H 0.7695 0.3869 0.3816 0.027 Uiso 1 1 calc R
C1" C 0.85934(19) 0.03523(15) 0.38513(14) 0.0204(4) Uani 1 1 d .
H1"A H 0.9481 -0.0133 0.3527 0.024 Uiso 1 1 calc R
H1"B H 0.7807 -0.0285 0.4374 0.024 Uiso 1 1 calc R
C1"A C 0.88376(19) 0.11671(15) 0.46524(14) 0.0189(4) Uani 1 1 d .
C2" C 0.79983(19) 0.09459(15) 0.58887(14) 0.0190(4) Uani 1 1 d .
O2" O 0.69349(14) -0.00017(11) 0.63145(10) 0.0271(3) Uani 1 1 d .
C3" C 0.8224(2) 0.16618(16) 0.66614(15) 0.0232(4) Uani 1 1 d .
H3"A H 0.7640 0.1490 0.7505 0.028 Uiso 1 1 calc R
C4" C 0.9277(2) 0.26003(16) 0.62028(15) 0.0232(4) Uani 1 1 d .
H4"A H 0.9423 0.3075 0.6734 0.028 Uiso 1 1 calc R
C4"A C 1.01606(19) 0.28809(16) 0.49474(15) 0.0214(4) Uani 1 1 d .
C5" C 1.1232(2) 0.38833(18) 0.44490(16) 0.0286(5) Uani 1 1 d .
H5"A H 1.1395 0.4355 0.4974 0.034 Uiso 1 1 calc R
C6" C 1.2032(2) 0.41832(19) 0.32313(17) 0.0313(5) Uani 1 1 d .
H6"A H 1.2718 0.4880 0.2908 0.038 Uiso 1 1 calc R
C7" C 1.1832(2) 0.34529(18) 0.24590(16) 0.0296(5) Uani 1 1 d .
H7"A H 1.2393 0.3656 0.1611 0.036 Uiso 1 1 calc R
C8" C 1.08444(19) 0.24564(17) 0.29108(15) 0.0234(4) Uani 1 1 d .
H8"A H 1.0753 0.1960 0.2374 0.028 Uiso 1 1 calc R
C8"A C 0.99469(18) 0.21435(15) 0.41691(14) 0.0191(4) Uani 1 1 d .
C9" C 0.6039(2) -0.0232(2) 0.75818(16) 0.0391(6) Uani 1 1 d .
H9"1 H 0.6644 -0.0446 0.8064 0.059 Uiso 1 1 calc R
H9"2 H 0.5358 -0.0950 0.7771 0.059 Uiso 1 1 calc R
H9"3 H 0.5500 0.0540 0.7778 0.059 Uiso 1 1 calc R
C1'" C 0.59369(18) 0.36089(15) 0.18307(15) 0.0194(4) Uani 1 1 d .
H1'A H 0.5263 0.3560 0.2684 0.023 Uiso 1 1 calc R
H1'B H 0.5358 0.3487 0.1353 0.023 Uiso 1 1 calc R
C1A C 0.66566(19) 0.49309(16) 0.13432(14) 0.0201(4) Uani 1 1 d .
C2'" C 0.8030(2) 0.51977(17) 0.12941(15) 0.0257(4) Uani 1 1 d .
H2'B H 0.8591 0.4519 0.1517 0.031 Uiso 1 1 calc R
C3'" C 0.8585(2) 0.64558(18) 0.09186(17) 0.0317(5) Uani 1 1 d .
H3'B H 0.9518 0.6634 0.0894 0.038 Uiso 1 1 calc R
C4'" C 0.7780(2) 0.74421(18) 0.05829(16) 0.0313(5) Uani 1 1 d .
H4'B H 0.8154 0.8301 0.0336 0.038 Uiso 1 1 calc R
C5'" C 0.6424(2) 0.71799(17) 0.06055(15) 0.0289(5) Uani 1 1 d .
H5'B H 0.5876 0.7857 0.0362 0.035 Uiso 1 1 calc R
C6'" C 0.5870(2) 0.59300(16) 0.09828(14) 0.0234(4) Uani 1 1 d .
H6'B H 0.4942 0.5755 0.0995 0.028 Uiso 1 1 calc R

loop_
_atom_site_aniso_label
_atom_site_aniso_U_11
_atom_site_aniso_U_22
_atom_site_aniso_U_33
_atom_site_aniso_U_23
_atom_site_aniso_U_13
_atom_site_aniso_U_12
N1 0.0204(8) 0.0206(7) 0.0155(7) -0.0054(6) -0.0080(6) 0.0054(6)
C2 0.0204(9) 0.0236(9) 0.0168(8) -0.0067(7) -0.0069(7) 0.0005(8)
S2 0.0351(3) 0.0394(3) 0.0193(2) -0.0101(2) -0.0141(2) 0.0155(2)
N3 0.0223(8) 0.0224(7) 0.0153(7) -0.0070(6) -0.0077(6) 0.0057(6)
C4 0.0193(9) 0.0187(8) 0.0186(8) -0.0045(7) -0.0085(7) -0.0006(7)
O4 0.0324(8) 0.0271(7) 0.0207(6) -0.0097(5) -0.0110(6) 0.0147(6)
C5 0.0189(9) 0.0173(8) 0.0168(8) -0.0052(7) -0.0073(7) -0.0003(7)
C6 0.0180(9) 0.0177(8) 0.0165(8) -0.0042(7) -0.0070(7) -0.0015(7)
C1' 0.0224(9) 0.0160(8) 0.0165(8) -0.0032(6) -0.0094(7) 0.0059(7)
C2' 0.0303(11) 0.0200(9) 0.0233(9) -0.0073(7) -0.0064(8) -0.0013(8)
C3' 0.0302(11) 0.0306(10) 0.0211(9) -0.0059(8) -0.0016(8) -0.0034(9)
C4' 0.0330(11) 0.0284(10) 0.0190(8) -0.0102(8) -0.0064(8) 0.0065(8)
C5' 0.0294(10) 0.0238(9) 0.0253(9) -0.0122(8) -0.0127(8) 0.0047(8)
C6' 0.0226(9) 0.0227(9) 0.0222(9) -0.0061(7) -0.0091(7) 0.0025(8)
C1" 0.0250(10) 0.0186(9) 0.0189(8) -0.0064(7) -0.0091(7) 0.0046(8)
C1"A 0.0221(9) 0.0187(8) 0.0197(8) -0.0059(7) -0.0119(7) 0.0063(7)
C2" 0.0217(9) 0.0173(8) 0.0191(8) -0.0029(7) -0.0094(7) 0.0031(8)
O2" 0.0315(7) 0.0282(7) 0.0176(6) -0.0026(5) -0.0052(5) -0.0058(6)
C3" 0.0290(10) 0.0247(9) 0.0154(8) -0.0044(7) -0.0082(8) 0.0056(8)
C4" 0.0300(10) 0.0232(9) 0.0210(9) -0.0101(7) -0.0122(8) 0.0046(8)
C4"A 0.0230(9) 0.0217(9) 0.0235(9) -0.0073(7) -0.0124(8) 0.0055(8)
C5" 0.0272(10) 0.0311(10) 0.0296(10) -0.0125(8) -0.0098(8) 0.0007(9)
C6" 0.0249(10) 0.0330(11) 0.0326(10) -0.0083(8) -0.0056(8) -0.0029(9)
C7" 0.0254(10) 0.0376(11) 0.0214(9) -0.0068(8) -0.0033(8) 0.0001(9)
C8" 0.0223(10) 0.0287(10) 0.0217(9) -0.0095(7) -0.0090(7) 0.0031(8)
C8"A 0.0185(9) 0.0202(9) 0.0192(8) -0.0044(7) -0.0082(7) 0.0062(7)
C9" 0.0425(13) 0.0441(12) 0.0216(9) -0.0023(9) -0.0021(9) -0.0153(11)
C1'" 0.0168(9) 0.0228(9) 0.0192(8) -0.0059(7) -0.0073(7) 0.0067(7)
C1A 0.0224(9) 0.0237(9) 0.0128(8) -0.0055(7) -0.0044(7) 0.0035(8)
C2'" 0.0241(10) 0.0276(10) 0.0231(9) -0.0047(7) -0.0069(8) 0.0033(8)
C3'" 0.0262(11) 0.0349(11) 0.0305(10) -0.0057(8) -0.0063(8) -0.0054(9)
C4'" 0.0371(12) 0.0241(10) 0.0246(9) -0.0030(8) -0.0032(9) -0.0035(9)
C5'" 0.0365(11) 0.0248(10) 0.0215(9) -0.0035(7) -0.0082(8) 0.0084(9)
C6'" 0.0263(10) 0.0253(10) 0.0184(8) -0.0051(7) -0.0083(7) 0.0062(8)

loop_
_atom_type_symbol
_atom_type_description
_atom_type_scat_dispersion_real
_atom_type_scat_dispersion_imag
_atom_type_scat_source
C C 0.0033 0.0016 'International Tables Vol C Tables 4.2.6.8 and 6.1.1.4'
H H 0.0000 0.0000 'International Tables Vol C Tables 4.2.6.8 and 6.1.1.4'
N N 0.0061 0.0033 'International Tables Vol C Tables 4.2.6.8 and 6.1.1.4'
O O 0.0106 0.0060 'International Tables Vol C Tables 4.2.6.8 and 6.1.1.4'
S S 0.1246 0.1234 'International Tables Vol C Tables 4.2.6.8 and 6.1.1.4'

loop_
_geom_angle_atom_site_label_1
_geom_angle_atom_site_label_2
_geom_angle_atom_site_label_3
_geom_angle
C2 N1 C6 121.85(15)
C2 N1 C1'" 117.15(14)
C6 N1 C1'" 120.99(13)
N3 C2 N1 115.33(15)
N3 C2 S2 120.42(12)
N1 C2 S2 124.25(14)
C2 N3 C4 127.21(14)
C2 N3 H3N 119.4(14)
C4 N3 H3N 113.3(14)
O4 C4 N3 119.49(15)
O4 C4 C5 125.05(16)
N3 C4 C5 115.46(15)
C6 C5 C4 118.74(16)
C6 C5 C1" 125.30(15)
C4 C5 C1" 115.93(15)
C5 C6 N1 121.32(14)
C5 C6 C1' 122.58(15)
N1 C6 C1' 116.07(15)
C2' C1' C6' 119.74(15)
C2' C1' C6 118.95(14)
C6' C1' C6 121.31(14)
C3' C2' C1' 120.00(16)
C3' C2' H2'A 120.0
C1' C2' H2'A 120.0
C4' C3' C2' 120.25(17)
C4' C3' H3'A 119.9
C2' C3' H3'A 119.9
C3' C4' C5' 119.78(16)
C3' C4' H4'A 120.1
C5' C4' H4'A 120.1
C6' C5' C4' 120.66(16)
C6' C5' H5'A 119.7
C4' C5' H5'A 119.7
C5' C6' C1' 119.56(16)
C5' C6' H6'A 120.2
C1' C6' H6'A 120.2
C5 C1" C1"A 117.76(13)
C5 C1" H1"A 107.9
C1"A C1" H1"A 107.9
C5 C1" H1"B 107.9
C1"A C1" H1"B 107.9
H1"A C1" H1"B 107.2
C2" C1"A C8"A 118.63(15)
C2" C1"A C1" 120.08(14)
C8"A C1"A C1" 121.27(14)
O2" C2" C1"A 116.63(15)
O2" C2" C3" 121.92(14)
C1"A C2" C3" 121.44(15)
C2" O2" C9" 117.69(14)
C4" C3" C2" 120.15(15)
C4" C3" H3"A 119.9
C2" C3" H3"A 119.9
C3" C4" C4"A 121.12(16)
C3" C4" H4"A 119.4
C4"A C4" H4"A 119.4
C4" C4"A C5" 121.79(16)
C4" C4"A C8"A 118.72(15)
C5" C4"A C8"A 119.49(15)
C6" C5" C4"A 121.32(17)
C6" C5" H5"A 119.3
C4"A C5" H5"A 119.3
C5" C6" C7" 119.41(17)
C5" C6" H6"A 120.3
C7" C6" H6"A 120.3
C8" C7" C6" 120.87(16)
C8" C7" H7"A 119.6
C6" C7" H7"A 119.6
C7" C8" C8"A 121.50(16)
C7" C8" H8"A 119.3
C8"A C8" H8"A 119.3
C4"A C8"A C8" 117.32(15)
C4"A C8"A C1"A 119.93(14)
C8" C8"A C1"A 122.72(15)
O2" C9" H9"1 109.5
O2" C9" H9"2 109.5
H9"1 C9" H9"2 109.5
O2" C9" H9"3 109.5
H9"1 C9" H9"3 109.5
H9"2 C9" H9"3 109.5
N1 C1'" C1A 113.80(14)
N1 C1'" H1'A 108.8
C1A C1'" H1'A 108.8
N1 C1'" H1'B 108.8
C1A C1'" H1'B 108.8
H1'A C1'" H1'B 107.7
C6'" C1A C2'" 119.01(16)
C6'" C1A C1'" 117.62(16)
C2'" C1A C1'" 123.29(17)
C3'" C2'" C1A 120.26(19)
C3'" C2'" H2'B 119.9
C1A C2'" H2'B 119.9
C4'" C3'" C2'" 120.04(19)
C4'" C3'" H3'B 120.0
C2'" C3'" H3'B 120.0
C3'" C4'" C5'" 120.00(18)
C3'" C4'" H4'B 120.0
C5'" C4'" H4'B 120.0
C6'" C5'" C4'" 119.97(19)
C6'" C5'" H5'B 120.0
C4'" C5'" H5'B 120.0
C5'" C6'" C1A 120.69(18)
C5'" C6'" H6'B 119.7
C1A C6'" H6'B 119.7

loop_
_geom_bond_atom_site_label_1
_geom_bond_atom_site_label_2
_geom_bond_distance
N1 C2 1.378(2)
N1 C6 1.407(2)
N1 C1'" 1.475(2)
C2 N3 1.360(2)
C2 S2 1.6580(18)
N3 C4 1.380(2)
N3 H3N 0.935(15)
C4 O4 1.233(2)
C4 C5 1.457(2)
C5 C6 1.355(2)
C5 C1" 1.516(2)
C6 C1' 1.498(2)
C1' C2' 1.393(2)
C1' C6' 1.395(2)
C2' C3' 1.388(2)
C2' H2'A 0.9500
C3' C4' 1.382(3)
C3' H3'A 0.9500
C4' C5' 1.386(3)
C4' H4'A 0.9500
C5' C6' 1.386(2)
C5' H5'A 0.9500
C6' H6'A 0.9500
C1" C1"A 1.517(2)
C1" H1"A 0.9900
C1" H1"B 0.9900
C1"A C2" 1.389(2)
C1"A C8"A 1.424(2)
C2" O2" 1.376(2)
C2" C3" 1.407(2)
O2" C9" 1.431(2)
C3" C4" 1.361(2)
C3" H3"A 0.9500
C4" C4"A 1.417(2)
C4" H4"A 0.9500
C4"A C5" 1.419(2)
C4"A C8"A 1.423(2)
C5" C6" 1.364(3)
C5" H5"A 0.9500
C6" C7" 1.406(3)
C6" H6"A 0.9500
C7" C8" 1.364(3)
C7" H7"A 0.9500
C8" C8"A 1.424(2)
C8" H8"A 0.9500
C9" H9"1 0.9800
C9" H9"2 0.9800
C9" H9"3 0.9800
C1'" C1A 1.512(2)
C1'" H1'A 0.9900
C1'" H1'B 0.9900
C1A C6'" 1.388(3)
C1A C2'" 1.394(3)
C2'" C3'" 1.393(3)
C2'" H2'B 0.9500
C3'" C4'" 1.380(3)
C3'" H3'B 0.9500
C4'" C5'" 1.387(3)
C4'" H4'B 0.9500
C5'" C6'" 1.385(2)
C5'" H5'B 0.9500
C6'" H6'B 0.9500

loop_
_geom_hbond_atom_site_label_D
_geom_hbond_atom_site_label_H
_geom_hbond_atom_site_label_A
_geom_hbond_distance_DH
_geom_hbond_distance_HA
_geom_hbond_distance_DA
_geom_hbond_angle_DHA
_geom_hbond_site_symmetry_A
N3 H3N O4 0.935(15) 1.943(16) 2.8772(19) 177.1(19) 2_755

loop_
_geom_torsion_atom_site_label_1
_geom_torsion_atom_site_label_2
_geom_torsion_atom_site_label_3
_geom_torsion_atom_site_label_4
_geom_torsion
C6 N1 C2 N3 0.1(2)
C1'" N1 C2 N3 179.76(13)
C6 N1 C2 S2 -179.88(12)
C1'" N1 C2 S2 -0.2(2)
N1 C2 N3 C4 -2.6(2)
S2 C2 N3 C4 177.40(13)
C2 N3 C4 O4 -177.75(15)
C2 N3 C4 C5 2.5(2)
O4 C4 C5 C6 -179.63(15)
N3 C4 C5 C6 0.1(2)
O4 C4 C5 C1" -1.2(2)
N3 C4 C5 C1" 178.54(13)
C4 C5 C6 N1 -2.4(2)
C1" C5 C6 N1 179.41(14)
C4 C5 C6 C1' 175.51(14)
C1" C5 C6 C1' -2.7(2)
C2 N1 C6 C5 2.3(2)
C1'" N1 C6 C5 -177.34(14)
C2 N1 C6 C1' -175.68(14)
C1'" N1 C6 C1' 4.7(2)
C5 C6 C1' C2' -88.4(2)
N1 C6 C1' C2' 89.54(19)
C5 C6 C1' C6' 91.8(2)
N1 C6 C1' C6' -90.2(2)
C6' C1' C2' C3' 0.2(3)
C6 C1' C2' C3' -179.61(18)
C1' C2' C3' C4' -0.8(3)
C2' C3' C4' C5' 0.8(3)
C3' C4' C5' C6' 0.0(3)
C4' C5' C6' C1' -0.6(3)
C2' C1' C6' C5' 0.6(3)
C6 C1' C6' C5' -179.66(17)
C6 C5 C1" C1"A -45.3(2)
C4 C5 C1" C1"A 136.46(15)
C5 C1" C1"A C2" 121.57(18)
C5 C1" C1"A C8"A -60.2(2)
C8"A C1"A C2" O2" 179.68(15)
C1" C1"A C2" O2" -2.0(2)
C8"A C1"A C2" C3" 0.0(3)
C1" C1"A C2" C3" 178.27(16)
C1"A C2" O2" C9" -178.93(17)
C3" C2" O2" C9" 0.8(3)
O2" C2" C3" C4" -179.32(17)
C1"A C2" C3" C4" 0.4(3)
C2" C3" C4" C4"A 0.3(3)
C3" C4" C4"A C5" 177.95(18)
C3" C4" C4"A C8"A -1.2(3)
C4" C4"A C5" C6" -177.03(19)
C8"A C4"A C5" C6" 2.1(3)
C4"A C5" C6" C7" -2.5(3)
C5" C6" C7" C8" 0.4(3)
C6" C7" C8" C8"A 2.1(3)
C4" C4"A C8"A C8" 179.52(17)
C5" C4"A C8"A C8" 0.3(3)
C4" C4"A C8"A C1"A 1.5(3)
C5" C4"A C8"A C1"A -177.64(17)
C7" C8" C8"A C4"A -2.4(3)
C7" C8" C8"A C1"A 175.50(18)
C2" C1"A C8"A C4"A -0.9(3)
C1" C1"A C8"A C4"A -179.21(15)
C2" C1"A C8"A C8" -178.80(17)
C1" C1"A C8"A C8" 2.9(3)
C2 N1 C1'" C1A -80.41(18)
C6 N1 C1'" C1A 99.28(17)
N1 C1'" C1A C6'" 159.81(14)
N1 C1'" C1A C2'" -23.3(2)
C6'" C1A C2'" C3'" 1.7(2)
C1'" C1A C2'" C3'" -175.19(15)
C1A C2'" C3'" C4'" -0.6(3)
C2'" C3'" C4'" C5'" -0.8(3)
C3'" C4'" C5'" C6'" 1.0(3)
C4'" C5'" C6'" C1A 0.1(2)
C2'" C1A C6'" C5'" -1.5(2)
C1'" C1A C6'" C5'" 175.59(14)
